data_1568803
loop_
_publ_author_name
'Yang, Eric S.'
'Combey, Emma'
'Goicoechea, Jose M.'

_publ_section_title
;
 Putting cyaphide in its place: determining the donor/acceptor properties
 of the \kC-cyaphido ligand
;
_journal_issue 17
_journal_name_full 'Chemical Science'
_journal_page_first 4627
_journal_page_last 4632
_journal_paper_doi 10.1039/D3SC01126G
_journal_volume 14
_journal_year 2023
_chemical_formula_moiety 'C35 H44 Co N3'
_chemical_formula_sum 'C35 H44 Co N3'
_chemical_formula_weight 565.66
_chemical_name_systematic
;
 [(NDipp)2(CMe)2(C5H3N)]Co(CCH)
;
_space_group_crystal_system orthorhombic
_space_group_IT_number 19
_space_group_name_Hall 'P 2ac 2ab'
_space_group_name_H-M_alt 'P 21 21 21'
_atom_sites_solution_hydrogens mixed
_audit_creation_method SHELXL-2018/1
_audit_update_record
;
2023-02-17 deposited with the CCDC.	2023-04-06 downloaded from the CCDC.
;
_cell_angle_alpha 90
_cell_angle_beta 90
_cell_angle_gamma 90
_cell_formula_units_Z 4
_cell_length_a 8.47050(10)
_cell_length_b 17.9094(3)
_cell_length_c 20.2338(3)
_cell_measurement_reflns_used 20496
_cell_measurement_temperature 150(2)
_cell_measurement_theta_max 28.4280
_cell_measurement_theta_min 3.3220
_cell_volume 3069.50(8)
_computing_cell_refinement 'CrysAlisPro 1.171.41.117a (Rigaku OD, 2021)'
_computing_data_collection 'CrysAlisPro 1.171.41.117a (Rigaku OD, 2021)'
_computing_data_reduction 'CrysAlisPro 1.171.41.117a (Rigaku OD, 2021)'
_computing_structure_refinement 'SHELXL-2018/1 (Sheldrick, 2018)'
_computing_structure_solution 'SHELXS-97 (Sheldrick, 1990)'
_diffrn_ambient_temperature 150(2)
_diffrn_detector 'CCD plate'
_diffrn_detector_area_resol_mean 10.4102
_diffrn_detector_type Atlas
_diffrn_measured_fraction_theta_full 0.998
_diffrn_measured_fraction_theta_max 0.955
_diffrn_measurement_device 'four-circle diffractometer'
_diffrn_measurement_device_type 'SuperNova, Dual, Cu at home/near, Atlas'
_diffrn_measurement_method '\w scans'
_diffrn_radiation_type MoK\a
_diffrn_radiation_wavelength 0.71073
_diffrn_reflns_av_R_equivalents 0.0472
_diffrn_reflns_av_unetI/netI 0.0407
_diffrn_reflns_Laue_measured_fraction_full 0.998
_diffrn_reflns_Laue_measured_fraction_max 0.955
_diffrn_reflns_limit_h_max 11
_diffrn_reflns_limit_h_min -11
_diffrn_reflns_limit_k_max 25
_diffrn_reflns_limit_k_min -24
_diffrn_reflns_limit_l_max 28
_diffrn_reflns_limit_l_min -28
_diffrn_reflns_number 54167
_diffrn_reflns_point_group_measured_fraction_full 0.999
_diffrn_reflns_point_group_measured_fraction_max 0.959
_diffrn_reflns_theta_full 25.242
_diffrn_reflns_theta_max 30.491
_diffrn_reflns_theta_min 2.844
_diffrn_source 'micro-focus sealed X-ray tube'
_diffrn_source_type 'SuperNova (Mo) X-ray Source'
_exptl_absorpt_coefficient_mu 0.586
_exptl_absorpt_correction_T_max 1.00000
_exptl_absorpt_correction_T_min 0.82940
_exptl_absorpt_correction_type multi-scan
_exptl_absorpt_process_details
;
CrysAlisPro 1.171.41.117a (Rigaku Oxford Diffraction, 2021)
Empirical absorption correction using spherical harmonics,
implemented in SCALE3 ABSPACK scaling algorithm.
;
_exptl_crystal_colour red
_exptl_crystal_density_diffrn 1.224
_exptl_crystal_description block
_exptl_crystal_F_000 1208
_exptl_crystal_size_max 0.240
_exptl_crystal_size_mid 0.100
_exptl_crystal_size_min 0.040
_refine_diff_density_max 0.273
_refine_diff_density_min -0.236
_refine_diff_density_rms 0.054
_refine_ls_abs_structure_details
;
 Refined as an inversion twin.
;
_refine_ls_abs_structure_Flack 0.114(13)
_refine_ls_extinction_method none
_refine_ls_goodness_of_fit_ref 1.068
_refine_ls_hydrogen_treatment mixed
_refine_ls_matrix_type full
_refine_ls_number_parameters 367
_refine_ls_number_reflns 8746
_refine_ls_number_restraints 0
_refine_ls_restrained_S_all 1.068
_refine_ls_R_factor_all 0.0484
_refine_ls_R_factor_gt 0.0364
_refine_ls_shift/su_max 0.001
_refine_ls_shift/su_mean 0.000
_refine_ls_structure_factor_coef Fsqd
_refine_ls_weighting_details 'w=1/[\s^2^(Fo^2^)+(0.0264P)^2^+1.0637P] where P=(Fo^2^+2Fc^2^)/3'
_refine_ls_weighting_scheme calc
_refine_ls_wR_factor_gt 0.0721
_refine_ls_wR_factor_ref 0.0769
_reflns_Friedel_coverage 0.802
_reflns_Friedel_fraction_full 1.000
_reflns_Friedel_fraction_max 0.963
_reflns_number_gt 7650
_reflns_number_total 8746
_reflns_threshold_expression 'I > 2\s(I)'
_cod_data_source_file d3sc01126g3.cif
_cod_data_source_block EC016Mo
_cod_depositor_comments 'Adding full bibliography for 1568803--1568814.cif.'
_cod_database_code 1568803
_shelx_shelxl_version_number 2018/1
_shelx_space_group_comment
;
The symmetry employed for this shelxl refinement is uniquely defined
by the following loop, which should always be used as a source of
symmetry information in preference to the above space-group names.
They are only intended as comments.
;
_shelx_estimated_absorpt_t_min 0.872
_shelx_estimated_absorpt_t_max 0.977

loop_
_space_group_symop_operation_xyz
'x, y, z'
'-x+1/2, -y, z+1/2'
'-x, y+1/2, -z+1/2'
'x+1/2, -y+1/2, -z'

loop_
_atom_site_label
_atom_site_type_symbol
_atom_site_fract_x
_atom_site_fract_y
_atom_site_fract_z
_atom_site_U_iso_or_equiv
_atom_site_adp_type
_atom_site_occupancy
_atom_site_site_symmetry_order
_atom_site_calc_flag
_atom_site_refinement_flags_posn
_atom_site_refinement_flags_adp
_atom_site_refinement_flags_occupancy
_atom_site_disorder_assembly
_atom_site_disorder_group
Co1 Co 0.37417(4) 0.40171(2) 0.12732(2) 0.01667(7) Uani 1 1 d . . . . .
N1 N 0.3395(2) 0.46120(11) 0.05056(10) 0.0175(4) Uani 1 1 d . . . . .
N2 N 0.4412(2) 0.32382(11) 0.18488(10) 0.0182(4) Uani 1 1 d . . . . .
N3 N 0.4866(2) 0.34685(11) 0.06863(9) 0.0154(4) Uani 1 1 d . . . . .
C1 C 0.2539(3) 0.45951(16) 0.18832(13) 0.0285(6) Uani 1 1 d . . . . .
C2 C 0.1761(5) 0.4955(2) 0.22564(18) 0.0502(10) Uani 1 1 d . . . . .
C3 C 0.4072(3) 0.43773(13) -0.00432(11) 0.0188(5) Uani 1 1 d . . . . .
C4 C 0.4954(3) 0.36952(13) 0.00421(12) 0.0180(5) Uani 1 1 d . . . . .
C5 C 0.5790(3) 0.32745(15) -0.04166(13) 0.0238(5) Uani 1 1 d . . . . .
H5 H 0.585315 0.343136 -0.086430 0.029 Uiso 1 1 calc R U . . .
C6 C 0.6535(3) 0.26204(15) -0.02130(13) 0.0268(6) Uani 1 1 d . . . . .
H6 H 0.710482 0.232791 -0.052373 0.032 Uiso 1 1 calc R U . . .
C7 C 0.6448(3) 0.23943(14) 0.04429(12) 0.0244(5) Uani 1 1 d . . . . .
H7 H 0.696546 0.195137 0.058382 0.029 Uiso 1 1 calc R U . . .
C8 C 0.5596(3) 0.28236(14) 0.08905(12) 0.0183(5) Uani 1 1 d . . . . .
C9 C 0.5287(3) 0.27054(14) 0.15851(13) 0.0198(5) Uani 1 1 d . . . . .
C10 C 0.3978(4) 0.47678(15) -0.07003(12) 0.0284(6) Uani 1 1 d . . . . .
H10A H 0.325146 0.519196 -0.066728 0.043 Uiso 1 1 calc R U . . .
H10B H 0.359296 0.441820 -0.103614 0.043 Uiso 1 1 calc R U . . .
H10C H 0.502913 0.494774 -0.082544 0.043 Uiso 1 1 calc R U . . .
C11 C 0.5869(3) 0.20319(15) 0.19493(13) 0.0288(6) Uani 1 1 d . . . . .
H11A H 0.638605 0.218878 0.235979 0.043 Uiso 1 1 calc R U . . .
H11B H 0.662746 0.176127 0.167266 0.043 Uiso 1 1 calc R U . . .
H11C H 0.497628 0.170470 0.205376 0.043 Uiso 1 1 calc R U . . .
C12 C 0.2459(3) 0.52848(15) 0.05081(12) 0.0210(5) Uani 1 1 d . . . . .
C13 C 0.0813(3) 0.52169(16) 0.04773(14) 0.0292(6) Uani 1 1 d . . . . .
C14 C -0.0079(3) 0.58667(18) 0.05241(15) 0.0383(8) Uani 1 1 d . . . . .
H14 H -0.119650 0.583663 0.049737 0.046 Uiso 1 1 calc R U . . .
C15 C 0.0622(4) 0.65489(18) 0.06080(15) 0.0380(8) Uani 1 1 d . . . . .
H15 H -0.001199 0.698483 0.064071 0.046 Uiso 1 1 calc R U . . .
C16 C 0.2244(4) 0.66075(16) 0.06454(14) 0.0326(7) Uani 1 1 d . . . . .
H16 H 0.271507 0.708392 0.070651 0.039 Uiso 1 1 calc R U . . .
C17 C 0.3206(3) 0.59726(16) 0.05943(11) 0.0244(5) Uani 1 1 d . . . . .
C18 C 0.0003(3) 0.44679(17) 0.03848(18) 0.0395(8) Uani 1 1 d . . . . .
H18 H 0.079715 0.406910 0.048027 0.047 Uiso 1 1 calc R U . . .
C19 C -0.1376(4) 0.4359(2) 0.0858(2) 0.0532(9) Uani 1 1 d . . . . .
H19A H -0.103343 0.447355 0.130989 0.080 Uiso 1 1 calc R U . . .
H19B H -0.173957 0.384067 0.083620 0.080 Uiso 1 1 calc R U . . .
H19C H -0.224059 0.469444 0.073374 0.080 Uiso 1 1 calc R U . . .
C20 C -0.0528(4) 0.4374(2) -0.0330(2) 0.0533(9) Uani 1 1 d . . . . .
H20A H -0.099297 0.387755 -0.038893 0.080 Uiso 1 1 calc R U . . .
H20B H 0.038410 0.442837 -0.062456 0.080 Uiso 1 1 calc R U . . .
H20C H -0.131542 0.475632 -0.043722 0.080 Uiso 1 1 calc R U . . .
C21 C 0.4990(3) 0.60476(16) 0.06553(13) 0.0297(6) Uani 1 1 d . . . . .
H21 H 0.546989 0.555155 0.054981 0.036 Uiso 1 1 calc R U . . .
C22 C 0.5451(5) 0.6251(2) 0.13632(16) 0.0526(10) Uani 1 1 d . . . . .
H22A H 0.503508 0.674656 0.147148 0.079 Uiso 1 1 calc R U . . .
H22B H 0.660385 0.625464 0.140317 0.079 Uiso 1 1 calc R U . . .
H22C H 0.500901 0.588138 0.166896 0.079 Uiso 1 1 calc R U . . .
C23 C 0.5656(4) 0.66182(17) 0.01700(15) 0.0355(7) Uani 1 1 d . . . . .
H23A H 0.535582 0.647880 -0.028123 0.053 Uiso 1 1 calc R U . . .
H23B H 0.680899 0.662909 0.020639 0.053 Uiso 1 1 calc R U . . .
H23C H 0.522933 0.711346 0.027302 0.053 Uiso 1 1 calc R U . . .
C24 C 0.3941(3) 0.31908(13) 0.25339(11) 0.0192(5) Uani 1 1 d . . . . .
C25 C 0.2503(3) 0.28397(14) 0.26826(12) 0.0218(5) Uani 1 1 d . . . . .
C26 C 0.1961(3) 0.28860(16) 0.33312(13) 0.0286(6) Uani 1 1 d . . . . .
H26 H 0.097792 0.266494 0.344420 0.034 Uiso 1 1 calc R U . . .
C27 C 0.2829(3) 0.32484(16) 0.38142(13) 0.0304(6) Uani 1 1 d . . . . .
H27 H 0.243488 0.327964 0.425288 0.036 Uiso 1 1 calc R U . . .
C28 C 0.4270(3) 0.35646(15) 0.36580(14) 0.0289(6) Uani 1 1 d . . . . .
H28 H 0.486950 0.380023 0.399550 0.035 Uiso 1 1 calc R U . . .
C29 C 0.4860(3) 0.35449(15) 0.30156(13) 0.0237(5) Uani 1 1 d . . . . .
C30 C 0.1534(3) 0.24330(15) 0.21603(12) 0.0249(6) Uani 1 1 d . . . . .
H30 H 0.221607 0.237179 0.176071 0.030 Uiso 1 1 calc R U . . .
C31 C 0.0108(4) 0.2891(2) 0.19584(19) 0.0515(9) Uani 1 1 d . . . . .
H31A H -0.060437 0.294494 0.233687 0.077 Uiso 1 1 calc R U . . .
H31B H -0.044640 0.263832 0.159692 0.077 Uiso 1 1 calc R U . . .
H31C H 0.045430 0.338577 0.181067 0.077 Uiso 1 1 calc R U . . .
C32 C 0.1032(5) 0.16543(19) 0.23855(17) 0.0538(10) Uani 1 1 d . . . . .
H32A H 0.197107 0.136064 0.249752 0.081 Uiso 1 1 calc R U . . .
H32B H 0.045314 0.140614 0.202833 0.081 Uiso 1 1 calc R U . . .
H32C H 0.035071 0.169649 0.277511 0.081 Uiso 1 1 calc R U . . .
C33 C 0.6440(3) 0.39042(16) 0.28530(13) 0.0308(6) Uani 1 1 d . . . . .
H33 H 0.680254 0.369694 0.241988 0.037 Uiso 1 1 calc R U . . .
C34 C 0.6276(5) 0.47460(19) 0.2773(2) 0.0634(11) Uani 1 1 d . . . . .
H34A H 0.593273 0.496606 0.319276 0.095 Uiso 1 1 calc R U . . .
H34B H 0.549208 0.485447 0.243002 0.095 Uiso 1 1 calc R U . . .
H34C H 0.729640 0.495941 0.264539 0.095 Uiso 1 1 calc R U . . .
C35 C 0.7708(4) 0.3729(2) 0.33645(17) 0.0453(8) Uani 1 1 d . . . . .
H35A H 0.742137 0.395771 0.378791 0.068 Uiso 1 1 calc R U . . .
H35B H 0.872303 0.393028 0.321516 0.068 Uiso 1 1 calc R U . . .
H35C H 0.779443 0.318705 0.341930 0.068 Uiso 1 1 calc R U . . .
H1 H 0.126(6) 0.524(2) 0.258(2) 0.083(14) Uiso 1 1 d . . . . .

loop_
_atom_site_aniso_label
_atom_site_aniso_U_11
_atom_site_aniso_U_22
_atom_site_aniso_U_33
_atom_site_aniso_U_23
_atom_site_aniso_U_13
_atom_site_aniso_U_12
Co1 0.02083(14) 0.01498(13) 0.01418(13) 0.00000(13) 0.00190(13) 0.00267(13)
N1 0.0203(10) 0.0145(9) 0.0176(9) 0.0013(8) -0.0012(7) 0.0000(7)
N2 0.0205(10) 0.0171(10) 0.0171(10) 0.0003(8) 0.0011(8) 0.0011(8)
N3 0.0160(9) 0.0142(9) 0.0161(9) -0.0018(8) 0.0011(7) 0.0001(7)
C1 0.0379(15) 0.0257(14) 0.0218(13) 0.0029(11) 0.0049(12) 0.0109(12)
C2 0.066(2) 0.049(2) 0.0353(18) 0.0001(16) 0.0136(16) 0.0253(18)
C3 0.0235(13) 0.0173(11) 0.0157(11) -0.0008(9) 0.0000(9) -0.0040(9)
C4 0.0189(11) 0.0179(11) 0.0171(11) -0.0014(9) 0.0007(9) -0.0026(9)
C5 0.0288(13) 0.0255(14) 0.0171(11) -0.0015(10) 0.0051(10) 0.0000(10)
C6 0.0308(15) 0.0260(13) 0.0237(13) -0.0054(11) 0.0078(11) 0.0052(11)
C7 0.0264(13) 0.0214(12) 0.0256(12) -0.0013(10) 0.0035(11) 0.0060(11)
C8 0.0190(11) 0.0165(11) 0.0195(12) -0.0007(10) 0.0007(9) 0.0008(9)
C9 0.0201(12) 0.0178(12) 0.0215(12) 0.0012(10) 0.0003(9) 0.0018(9)
C10 0.0421(16) 0.0256(13) 0.0175(11) 0.0026(10) 0.0021(11) 0.0042(12)
C11 0.0368(16) 0.0246(13) 0.0250(13) 0.0056(11) 0.0026(11) 0.0108(11)
C12 0.0268(13) 0.0209(13) 0.0154(11) 0.0027(10) 0.0022(10) 0.0067(10)
C13 0.0299(14) 0.0252(14) 0.0326(15) 0.0121(12) 0.0041(11) 0.0056(11)
C14 0.0314(14) 0.0376(18) 0.0459(18) 0.0190(15) 0.0133(13) 0.0158(13)
C15 0.0521(19) 0.0308(17) 0.0312(16) 0.0086(13) 0.0169(14) 0.0235(14)
C16 0.062(2) 0.0171(13) 0.0189(13) -0.0002(11) 0.0052(13) 0.0078(13)
C17 0.0390(13) 0.0195(11) 0.0146(10) 0.0024(11) 0.0004(9) 0.0054(12)
C18 0.0219(13) 0.0293(16) 0.067(2) 0.0149(15) -0.0016(14) 0.0023(12)
C19 0.0289(15) 0.056(2) 0.074(2) 0.0317(19) -0.0015(17) -0.0041(16)
C20 0.0470(19) 0.043(2) 0.070(3) 0.0011(19) -0.0033(18) -0.0050(16)
C21 0.0414(14) 0.0179(13) 0.0298(14) 0.0002(12) -0.0117(12) -0.0020(12)
C22 0.077(2) 0.049(2) 0.0323(18) 0.0084(16) -0.0213(17) -0.0240(18)
C23 0.0377(16) 0.0316(16) 0.0371(17) 0.0054(13) -0.0051(12) -0.0007(13)
C24 0.0262(13) 0.0171(11) 0.0145(10) 0.0023(8) 0.0019(9) 0.0073(10)
C25 0.0264(12) 0.0207(12) 0.0182(11) 0.0028(10) 0.0009(10) 0.0051(10)
C26 0.0298(14) 0.0335(15) 0.0224(13) 0.0058(12) 0.0053(10) 0.0052(12)
C27 0.0426(15) 0.0344(15) 0.0141(12) 0.0014(11) 0.0055(11) 0.0122(12)
C28 0.0422(14) 0.0266(13) 0.0181(13) -0.0035(11) -0.0043(11) 0.0069(11)
C29 0.0297(13) 0.0204(13) 0.0209(13) 0.0023(10) -0.0006(10) 0.0041(10)
C30 0.0259(14) 0.0303(14) 0.0183(11) 0.0027(11) 0.0017(10) -0.0026(11)
C31 0.0407(18) 0.050(2) 0.064(2) -0.0087(19) -0.0248(18) 0.0083(16)
C32 0.088(3) 0.0371(18) 0.0364(17) 0.0076(14) -0.0172(19) -0.019(2)
C33 0.0345(14) 0.0325(15) 0.0256(12) -0.0021(11) -0.0032(11) -0.0052(12)
C34 0.054(2) 0.0371(19) 0.099(3) 0.021(2) -0.015(2) -0.0149(19)
C35 0.0365(17) 0.059(2) 0.0408(19) -0.0011(16) -0.0114(14) -0.0007(15)

loop_
_atom_type_symbol
_atom_type_description
_atom_type_scat_dispersion_real
_atom_type_scat_dispersion_imag
_atom_type_scat_source
C C 0.0033 0.0016 'International Tables Vol C Tables 4.2.6.8 and 6.1.1.4'
H H 0.0000 0.0000 'International Tables Vol C Tables 4.2.6.8 and 6.1.1.4'
N N 0.0061 0.0033 'International Tables Vol C Tables 4.2.6.8 and 6.1.1.4'
Co Co 0.3494 0.9721 'International Tables Vol C Tables 4.2.6.8 and 6.1.1.4'

loop_
_geom_angle_atom_site_label_1
_geom_angle_atom_site_label_2
_geom_angle_atom_site_label_3
_geom_angle
_geom_angle_site_symmetry_1
_geom_angle_site_symmetry_3
_geom_angle_publ_flag
N3 Co1 N2 81.19(9) . . ?
N3 Co1 C1 179.31(11) . . ?
N2 Co1 C1 99.28(10) . . ?
N3 Co1 N1 81.38(9) . . ?
N2 Co1 N1 162.54(8) . . ?
C1 Co1 N1 98.14(10) . . ?
C3 N1 C12 120.6(2) . . ?
C3 N1 Co1 116.16(16) . . ?
C12 N1 Co1 123.29(15) . . ?
C9 N2 C24 120.0(2) . . ?
C9 N2 Co1 116.71(17) . . ?
C24 N2 Co1 123.19(15) . . ?
C4 N3 C8 120.8(2) . . ?
C4 N3 Co1 119.51(16) . . ?
C8 N3 Co1 119.70(16) . . ?
C2 C1 Co1 178.7(3) . . ?
C1 C2 H1 173(3) . . ?
N1 C3 C4 113.2(2) . . ?
N1 C3 C10 125.0(2) . . ?
C4 C3 C10 121.8(2) . . ?
N3 C4 C5 120.2(2) . . ?
N3 C4 C3 109.7(2) . . ?
C5 C4 C3 130.0(2) . . ?
C4 C5 C6 119.3(2) . . ?
C4 C5 H5 120.3 . . ?
C6 C5 H5 120.3 . . ?
C7 C6 C5 120.2(2) . . ?
C7 C6 H6 119.9 . . ?
C5 C6 H6 119.9 . . ?
C6 C7 C8 119.2(2) . . ?
C6 C7 H7 120.4 . . ?
C8 C7 H7 120.4 . . ?
N3 C8 C7 120.2(2) . . ?
N3 C8 C9 109.5(2) . . ?
C7 C8 C9 130.3(2) . . ?
N2 C9 C8 112.9(2) . . ?
N2 C9 C11 124.6(2) . . ?
C8 C9 C11 122.5(2) . . ?
C3 C10 H10A 109.5 . . ?
C3 C10 H10B 109.5 . . ?
H10A C10 H10B 109.5 . . ?
C3 C10 H10C 109.5 . . ?
H10A C10 H10C 109.5 . . ?
H10B C10 H10C 109.5 . . ?
C9 C11 H11A 109.5 . . ?
C9 C11 H11B 109.5 . . ?
H11A C11 H11B 109.5 . . ?
C9 C11 H11C 109.5 . . ?
H11A C11 H11C 109.5 . . ?
H11B C11 H11C 109.5 . . ?
C17 C12 C13 122.2(2) . . ?
C17 C12 N1 119.3(2) . . ?
C13 C12 N1 118.3(2) . . ?
C14 C13 C12 117.7(3) . . ?
C14 C13 C18 120.2(3) . . ?
C12 C13 C18 122.1(3) . . ?
C15 C14 C13 121.3(3) . . ?
C15 C14 H14 119.3 . . ?
C13 C14 H14 119.3 . . ?
C14 C15 C16 120.4(3) . . ?
C14 C15 H15 119.8 . . ?
C16 C15 H15 119.8 . . ?
C15 C16 C17 120.8(3) . . ?
C15 C16 H16 119.6 . . ?
C17 C16 H16 119.6 . . ?
C12 C17 C16 117.5(2) . . ?
C12 C17 C21 122.5(2) . . ?
C16 C17 C21 119.9(3) . . ?
C13 C18 C19 112.4(3) . . ?
C13 C18 C20 110.3(3) . . ?
C19 C18 C20 110.9(3) . . ?
C13 C18 H18 107.6 . . ?
C19 C18 H18 107.6 . . ?
C20 C18 H18 107.6 . . ?
C18 C19 H19A 109.5 . . ?
C18 C19 H19B 109.5 . . ?
H19A C19 H19B 109.5 . . ?
C18 C19 H19C 109.5 . . ?
H19A C19 H19C 109.5 . . ?
H19B C19 H19C 109.5 . . ?
C18 C20 H20A 109.5 . . ?
C18 C20 H20B 109.5 . . ?
H20A C20 H20B 109.5 . . ?
C18 C20 H20C 109.5 . . ?
H20A C20 H20C 109.5 . . ?
H20B C20 H20C 109.5 . . ?
C17 C21 C23 112.0(2) . . ?
C17 C21 C22 110.5(3) . . ?
C23 C21 C22 110.5(2) . . ?
C17 C21 H21 107.9 . . ?
C23 C21 H21 107.9 . . ?
C22 C21 H21 107.9 . . ?
C21 C22 H22A 109.5 . . ?
C21 C22 H22B 109.5 . . ?
H22A C22 H22B 109.5 . . ?
C21 C22 H22C 109.5 . . ?
H22A C22 H22C 109.5 . . ?
H22B C22 H22C 109.5 . . ?
C21 C23 H23A 109.5 . . ?
C21 C23 H23B 109.5 . . ?
H23A C23 H23B 109.5 . . ?
C21 C23 H23C 109.5 . . ?
H23A C23 H23C 109.5 . . ?
H23B C23 H23C 109.5 . . ?
C29 C24 C25 122.5(2) . . ?
C29 C24 N2 119.2(2) . . ?
C25 C24 N2 118.2(2) . . ?
C26 C25 C24 117.5(2) . . ?
C26 C25 C30 120.3(2) . . ?
C24 C25 C30 122.2(2) . . ?
C27 C26 C25 121.2(3) . . ?
C27 C26 H26 119.4 . . ?
C25 C26 H26 119.4 . . ?
C28 C27 C26 120.0(2) . . ?
C28 C27 H27 120.0 . . ?
C26 C27 H27 120.0 . . ?
C27 C28 C29 121.3(3) . . ?
C27 C28 H28 119.3 . . ?
C29 C28 H28 119.3 . . ?
C28 C29 C24 117.5(2) . . ?
C28 C29 C33 120.4(2) . . ?
C24 C29 C33 122.1(2) . . ?
C31 C30 C25 111.0(2) . . ?
C31 C30 C32 110.7(3) . . ?
C25 C30 C32 112.3(2) . . ?
C31 C30 H30 107.6 . . ?
C25 C30 H30 107.6 . . ?
C32 C30 H30 107.6 . . ?
C30 C31 H31A 109.5 . . ?
C30 C31 H31B 109.5 . . ?
H31A C31 H31B 109.5 . . ?
C30 C31 H31C 109.5 . . ?
H31A C31 H31C 109.5 . . ?
H31B C31 H31C 109.5 . . ?
C30 C32 H32A 109.5 . . ?
C30 C32 H32B 109.5 . . ?
H32A C32 H32B 109.5 . . ?
C30 C32 H32C 109.5 . . ?
H32A C32 H32C 109.5 . . ?
H32B C32 H32C 109.5 . . ?
C29 C33 C34 111.2(3) . . ?
C29 C33 C35 112.7(2) . . ?
C34 C33 C35 109.9(3) . . ?
C29 C33 H33 107.6 . . ?
C34 C33 H33 107.6 . . ?
C35 C33 H33 107.6 . . ?
C33 C34 H34A 109.5 . . ?
C33 C34 H34B 109.5 . . ?
H34A C34 H34B 109.5 . . ?
C33 C34 H34C 109.5 . . ?
H34A C34 H34C 109.5 . . ?
H34B C34 H34C 109.5 . . ?
C33 C35 H35A 109.5 . . ?
C33 C35 H35B 109.5 . . ?
H35A C35 H35B 109.5 . . ?
C33 C35 H35C 109.5 . . ?
H35A C35 H35C 109.5 . . ?
H35B C35 H35C 109.5 . . ?

loop_
_geom_bond_atom_site_label_1
_geom_bond_atom_site_label_2
_geom_bond_distance
_geom_bond_site_symmetry_2
_geom_bond_publ_flag
Co1 N3 1.8117(19) . ?
Co1 N2 1.904(2) . ?
Co1 C1 1.906(3) . ?
Co1 N1 1.906(2) . ?
N1 C3 1.319(3) . ?
N1 C12 1.442(3) . ?
N2 C9 1.321(3) . ?
N2 C24 1.445(3) . ?
N3 C4 1.367(3) . ?
N3 C8 1.374(3) . ?
C1 C2 1.192(4) . ?
C2 H1 0.94(5) . ?
C3 C4 1.442(3) . ?
C3 C10 1.504(3) . ?
C4 C5 1.389(3) . ?
C5 C6 1.393(4) . ?
C5 H5 0.9500 . ?
C6 C7 1.389(4) . ?
C6 H6 0.9500 . ?
C7 C8 1.390(3) . ?
C7 H7 0.9500 . ?
C8 C9 1.445(3) . ?
C9 C11 1.497(3) . ?
C10 H10A 0.9800 . ?
C10 H10B 0.9800 . ?
C10 H10C 0.9800 . ?
C11 H11A 0.9800 . ?
C11 H11B 0.9800 . ?
C11 H11C 0.9800 . ?
C12 C17 1.396(4) . ?
C12 C13 1.401(4) . ?
C13 C14 1.391(4) . ?
C13 C18 1.518(4) . ?
C14 C15 1.369(5) . ?
C14 H14 0.9500 . ?
C15 C16 1.380(5) . ?
C15 H15 0.9500 . ?
C16 C17 1.403(4) . ?
C16 H16 0.9500 . ?
C17 C21 1.522(4) . ?
C18 C19 1.523(5) . ?
C18 C20 1.524(5) . ?
C18 H18 1.0000 . ?
C19 H19A 0.9800 . ?
C19 H19B 0.9800 . ?
C19 H19C 0.9800 . ?
C20 H20A 0.9800 . ?
C20 H20B 0.9800 . ?
C20 H20C 0.9800 . ?
C21 C23 1.525(4) . ?
C21 C22 1.529(4) . ?
C21 H21 1.0000 . ?
C22 H22A 0.9800 . ?
C22 H22B 0.9800 . ?
C22 H22C 0.9800 . ?
C23 H23A 0.9800 . ?
C23 H23B 0.9800 . ?
C23 H23C 0.9800 . ?
C24 C29 1.399(4) . ?
C24 C25 1.403(4) . ?
C25 C26 1.393(4) . ?
C25 C30 1.524(4) . ?
C26 C27 1.385(4) . ?
C26 H26 0.9500 . ?
C27 C28 1.382(4) . ?
C27 H27 0.9500 . ?
C28 C29 1.393(4) . ?
C28 H28 0.9500 . ?
C29 C33 1.521(4) . ?
C30 C31 1.516(4) . ?
C30 C32 1.527(4) . ?
C30 H30 1.0000 . ?
C31 H31A 0.9800 . ?
C31 H31B 0.9800 . ?
C31 H31C 0.9800 . ?
C32 H32A 0.9800 . ?
C32 H32B 0.9800 . ?
C32 H32C 0.9800 . ?
C33 C34 1.523(4) . ?
C33 C35 1.524(4) . ?
C33 H33 1.0000 . ?
C34 H34A 0.9800 . ?
C34 H34B 0.9800 . ?
C34 H34C 0.9800 . ?
C35 H35A 0.9800 . ?
C35 H35B 0.9800 . ?
C35 H35C 0.9800 . ?
